data_2214691
loop_
_publ_author_name
'Ali, Hapipah M.'
'Yusnita, Juahir'
'Wan Jefrey, Basirun'
'Ng, Seik Weng'

_publ_section_title
;
 2'-(2-Methyl-1<i>H</i>-indol-3-ylmethylene)benzenesulfonohydrazide
;
_journal_coeditor_code HB2478
_journal_issue 8
_journal_name_full 'Acta Crystallographica Section E'
_journal_page_first o3513
_journal_page_last o3513
_journal_paper_doi 10.1107/S1600536807033740
_journal_volume 63
_journal_year 2007
_chemical_formula_iupac 'C16 H15 N3 O2 S'
_chemical_formula_moiety 'C16 H15 N3 O2 S'
_chemical_formula_sum 'C16 H15 N3 O2 S'
_chemical_formula_weight 313.37
_chemical_name_systematic
;
2'-(2-Methyl-1<i>H</i>-indol-3-ylmethylene)benzenesulfonohydrazide
;
_space_group_IT_number 14
_symmetry_cell_setting monoclinic
_symmetry_space_group_name_Hall '-P 2ybc'
_symmetry_space_group_name_H-M 'P 1 21/c 1'
_atom_sites_solution_hydrogens geom
_atom_sites_solution_primary direct
_atom_sites_solution_secondary difmap
_audit_creation_method SHELXL-97
_cell_angle_alpha 90.00
_cell_angle_beta 105.076(6)
_cell_angle_gamma 90.00
_cell_formula_units_Z 4
_cell_length_a 11.1512(11)
_cell_length_b 19.243(2)
_cell_length_c 6.9905(8)
_cell_measurement_reflns_used 8732
_cell_measurement_temperature 173(2)
_cell_measurement_theta_max 30.6
_cell_measurement_theta_min 2.8
_cell_volume 1448.4(3)
_computing_cell_refinement 'SAINT (Bruker, 2005)'
_computing_data_collection 'APEX2 (Bruker, 2005)'
_computing_data_reduction SAINT
_computing_molecular_graphics 'X-SEED (Barbour, 2001)'
_computing_publication_material 'publCIF (Westrip, 2007)'
_computing_structure_refinement 'SHELXL97 (Sheldrick, 1997)'
_computing_structure_solution 'SHELXS97 (Sheldrick, 1997)'
_diffrn_ambient_temperature 173(2)
_diffrn_measured_fraction_theta_full 0.993
_diffrn_measured_fraction_theta_max 0.993
_diffrn_measurement_device_type 'Bruker APEXII'
_diffrn_measurement_method '\f and \w'
_diffrn_radiation_monochromator graphite
_diffrn_radiation_source 'medium-focus sealed tube'
_diffrn_radiation_type MoK\a
_diffrn_radiation_wavelength 0.71073
_diffrn_reflns_av_R_equivalents 0.0866
_diffrn_reflns_av_sigmaI/netI 0.2248
_diffrn_reflns_limit_h_max 13
_diffrn_reflns_limit_h_min -13
_diffrn_reflns_limit_k_max 23
_diffrn_reflns_limit_k_min -22
_diffrn_reflns_limit_l_max 8
_diffrn_reflns_limit_l_min -6
_diffrn_reflns_number 8053
_diffrn_reflns_theta_full 26.00
_diffrn_reflns_theta_max 26.00
_diffrn_reflns_theta_min 1.89
_diffrn_standards_decay_% 0
_diffrn_standards_interval_count 0
_diffrn_standards_interval_time 0
_diffrn_standards_number 0
_exptl_absorpt_coefficient_mu 0.235
_exptl_absorpt_correction_type none
_exptl_crystal_colour Yellow
_exptl_crystal_density_diffrn 1.437
_exptl_crystal_density_method 'not measured'
_exptl_crystal_description Block
_exptl_crystal_F_000 656
_exptl_crystal_size_max 0.45
_exptl_crystal_size_mid 0.20
_exptl_crystal_size_min 0.20
_refine_diff_density_max 0.511
_refine_diff_density_min -0.634
_refine_ls_extinction_method none
_refine_ls_goodness_of_fit_ref 1.145
_refine_ls_hydrogen_treatment mixed
_refine_ls_matrix_type full
_refine_ls_number_parameters 208
_refine_ls_number_reflns 2829
_refine_ls_number_restraints 2
_refine_ls_restrained_S_all 1.145
_refine_ls_R_factor_all 0.1362
_refine_ls_R_factor_gt 0.0706
_refine_ls_shift/su_max 0.001
_refine_ls_shift/su_mean 0.000
_refine_ls_structure_factor_coef Fsqd
_refine_ls_weighting_details 'calc w=1/[\s^2^(Fo^2^)+(0.0886P)^2^] where P=(Fo^2^+2Fc^2^)/3'
_refine_ls_weighting_scheme calc
_refine_ls_wR_factor_gt 0.1579
_refine_ls_wR_factor_ref 0.2125
_reflns_number_gt 1919
_reflns_number_total 2829
_reflns_threshold_expression I>2\s(I)
_cod_data_source_file hb2478.cif
_cod_data_source_block I
_cod_original_sg_symbol_H-M 'P 21/c'
_cod_database_code 2214691
_cod_database_fobs_code 2214691

loop_
_symmetry_equiv_pos_as_xyz
'x, y, z'
'-x, y+1/2, -z+1/2'
'-x, -y, -z'
'x, -y-1/2, z-1/2'

loop_
_atom_site_type_symbol
_atom_site_label
_atom_site_fract_x
_atom_site_fract_y
_atom_site_fract_z
_atom_site_U_iso_or_equiv
_atom_site_adp_type
_atom_site_calc_flag
_atom_site_refinement_flags
_atom_site_occupancy
S S1 0.98807(9) 0.33779(5) 0.84350(13) 0.0201(3) Uani d . 1
O O1 1.1071(3) 0.32097(13) 0.9723(4) 0.0256(7) Uani d . 1
O O2 0.9785(3) 0.35803(14) 0.6438(4) 0.0246(7) Uani d . 1
N N1 0.3755(3) 0.19967(16) 0.5410(4) 0.0211(7) Uani d D 1
H H1N 0.309(2) 0.1732(16) 0.512(5) 0.015(10) Uiso d D 1
N N2 0.7768(3) 0.28039(16) 0.7403(4) 0.0208(7) Uani d . 1
N N3 0.9041(3) 0.26672(16) 0.8314(5) 0.0208(7) Uani d D 1
H H3N 0.922(5) 0.245(2) 0.946(4) 0.048(15) Uiso d D 1
C C1 0.3744(4) 0.27162(19) 0.5421(5) 0.0200(8) Uani d . 1
C C2 0.2749(4) 0.3174(2) 0.4925(5) 0.0242(9) Uani d . 1
H H2 0.1919 0.3013 0.4461 0.029 Uiso calc R 1
C C3 0.3024(4) 0.3875(2) 0.5139(5) 0.0251(9) Uani d . 1
H H3 0.2366 0.4203 0.4820 0.030 Uiso calc R 1
C C4 0.4239(4) 0.41119(19) 0.5809(5) 0.0243(9) Uani d . 1
H H4 0.4393 0.4598 0.5935 0.029 Uiso calc R 1
C C5 0.5229(4) 0.3655(2) 0.6297(5) 0.0224(9) Uani d . 1
H H5 0.6056 0.3822 0.6760 0.027 Uiso calc R 1
C C6 0.4987(4) 0.29412(19) 0.6094(5) 0.0181(8) Uani d . 1
C C7 0.5742(4) 0.23212(19) 0.6511(5) 0.0180(8) Uani d . 1
C C8 0.4946(4) 0.17566(19) 0.6077(5) 0.0191(8) Uani d . 1
C C9 0.5214(4) 0.09976(19) 0.6243(5) 0.0245(9) Uani d . 1
H H9A 0.4819 0.0770 0.4982 0.037 Uiso calc R 1
H H9B 0.4886 0.0800 0.7296 0.037 Uiso calc R 1
H H9C 0.6114 0.0923 0.6560 0.037 Uiso calc R 1
C C10 0.7056(4) 0.22701(18) 0.7316(5) 0.0191(8) Uani d . 1
H H10 0.7412 0.1835 0.7796 0.023 Uiso calc R 1
C C11 0.9191(4) 0.40312(18) 0.9554(5) 0.0201(8) Uani d . 1
C C12 0.8402(4) 0.45112(19) 0.8375(5) 0.0218(9) Uani d . 1
H H12 0.8226 0.4485 0.6973 0.026 Uiso calc R 1
C C13 0.7874(4) 0.5029(2) 0.9274(6) 0.0269(9) Uani d . 1
H H13 0.7347 0.5366 0.8485 0.032 Uiso calc R 1
C C14 0.8115(4) 0.5055(2) 1.1316(6) 0.0260(9) Uani d . 1
H H14 0.7748 0.5409 1.1925 0.031 Uiso calc R 1
C C15 0.8889(4) 0.4566(2) 1.2477(5) 0.0255(9) Uani d . 1
H H15 0.9046 0.4585 1.3879 0.031 Uiso calc R 1
C C16 0.9433(4) 0.4051(2) 1.1601(5) 0.0239(9) Uani d . 1
H H16 0.9965 0.3716 1.2393 0.029 Uiso calc R 1

loop_
_atom_site_aniso_label
_atom_site_aniso_U_11
_atom_site_aniso_U_22
_atom_site_aniso_U_33
_atom_site_aniso_U_12
_atom_site_aniso_U_13
_atom_site_aniso_U_23
S1 0.0182(6) 0.0181(5) 0.0225(5) 0.0006(4) 0.0025(4) -0.0002(3)
O1 0.0181(16) 0.0220(14) 0.0315(15) 0.0037(11) -0.0026(11) 0.0006(11)
O2 0.0247(17) 0.0251(15) 0.0251(15) 0.0011(12) 0.0082(12) 0.0005(11)
N1 0.0191(19) 0.0176(17) 0.0244(17) -0.0020(14) 0.0014(13) -0.0016(12)
N2 0.0173(18) 0.0208(17) 0.0214(16) 0.0006(13) 0.0000(13) 0.0017(12)
N3 0.0177(19) 0.0160(16) 0.0253(18) 0.0002(13) -0.0003(14) 0.0013(13)
C1 0.023(2) 0.0186(19) 0.0170(18) -0.0024(16) 0.0030(15) -0.0018(14)
C2 0.022(2) 0.026(2) 0.024(2) -0.0005(17) 0.0039(16) 0.0009(15)
C3 0.030(3) 0.022(2) 0.021(2) 0.0070(17) 0.0038(16) 0.0026(15)
C4 0.034(3) 0.0165(19) 0.022(2) 0.0002(17) 0.0076(17) -0.0017(15)
C5 0.028(2) 0.0205(19) 0.0177(19) -0.0041(17) 0.0037(15) -0.0020(14)
C6 0.021(2) 0.021(2) 0.0113(17) -0.0015(16) 0.0031(14) -0.0006(14)
C7 0.019(2) 0.0214(19) 0.0132(17) -0.0006(16) 0.0036(14) -0.0011(13)
C8 0.024(2) 0.0185(18) 0.0150(17) -0.0004(16) 0.0050(15) -0.0012(14)
C9 0.028(2) 0.018(2) 0.026(2) -0.0009(17) 0.0040(16) -0.0001(15)
C10 0.024(2) 0.0175(19) 0.0154(18) 0.0009(15) 0.0037(15) -0.0006(14)
C11 0.020(2) 0.0163(19) 0.025(2) -0.0025(15) 0.0075(15) -0.0007(14)
C12 0.023(2) 0.020(2) 0.021(2) 0.0007(16) 0.0043(16) 0.0042(14)
C13 0.026(2) 0.022(2) 0.033(2) 0.0033(17) 0.0080(17) 0.0038(16)
C14 0.030(2) 0.019(2) 0.032(2) -0.0022(17) 0.0128(17) -0.0038(16)
C15 0.035(3) 0.024(2) 0.0182(19) -0.0049(18) 0.0079(17) -0.0021(15)
C16 0.022(2) 0.022(2) 0.027(2) -0.0028(16) 0.0048(16) 0.0020(15)

loop_
_atom_type_symbol
_atom_type_description
_atom_type_scat_dispersion_real
_atom_type_scat_dispersion_imag
_atom_type_scat_source
C C 0.0033 0.0016 'International Tables Vol C Tables 4.2.6.8 and 6.1.1.4'
H H 0.0000 0.0000 'International Tables Vol C Tables 4.2.6.8 and 6.1.1.4'
N N 0.0061 0.0033 'International Tables Vol C Tables 4.2.6.8 and 6.1.1.4'
O O 0.0106 0.0060 'International Tables Vol C Tables 4.2.6.8 and 6.1.1.4'
S S 0.1246 0.1234 'International Tables Vol C Tables 4.2.6.8 and 6.1.1.4'

loop_
_geom_angle_atom_site_label_1
_geom_angle_atom_site_label_2
_geom_angle_atom_site_label_3
_geom_angle
O2 S1 O1 119.85(18)
O2 S1 N3 106.27(16)
O1 S1 N3 105.40(16)
O2 S1 C11 108.05(17)
O1 S1 C11 108.79(17)
N3 S1 C11 107.93(18)
C8 N1 C1 110.2(3)
C8 N1 H1N 125(3)
C1 N1 H1N 125(3)
C10 N2 N3 113.8(3)
N2 N3 S1 110.9(2)
N2 N3 H3N 117(4)
S1 N3 H3N 111(3)
N1 C1 C2 129.8(4)
N1 C1 C6 107.4(3)
C2 C1 C6 122.7(3)
C3 C2 C1 116.8(4)
C3 C2 H2 121.6
C1 C2 H2 121.6
C2 C3 C4 121.7(4)
C2 C3 H3 119.1
C4 C3 H3 119.1
C5 C4 C3 121.3(4)
C5 C4 H4 119.3
C3 C4 H4 119.3
C4 C5 C6 118.6(4)
C4 C5 H5 120.7
C6 C5 H5 120.7
C5 C6 C1 118.8(4)
C5 C6 C7 134.7(4)
C1 C6 C7 106.5(3)
C8 C7 C10 124.4(3)
C8 C7 C6 107.3(3)
C10 C7 C6 128.3(3)
N1 C8 C7 108.6(3)
N1 C8 C9 121.0(3)
C7 C8 C9 130.4(4)
C8 C9 H9A 109.5
C8 C9 H9B 109.5
H9A C9 H9B 109.5
C8 C9 H9C 109.5
H9A C9 H9C 109.5
H9B C9 H9C 109.5
N2 C10 C7 121.2(3)
N2 C10 H10 119.4
C7 C10 H10 119.4
C16 C11 C12 121.2(4)
C16 C11 S1 119.2(3)
C12 C11 S1 119.6(3)
C13 C12 C11 119.1(3)
C13 C12 H12 120.4
C11 C12 H12 120.4
C14 C13 C12 120.1(4)
C14 C13 H13 119.9
C12 C13 H13 119.9
C13 C14 C15 120.2(4)
C13 C14 H14 119.9
C15 C14 H14 119.9
C16 C15 C14 120.3(3)
C16 C15 H15 119.9
C14 C15 H15 119.9
C15 C16 C11 119.1(4)
C15 C16 H16 120.5
C11 C16 H16 120.5

loop_
_geom_bond_atom_site_label_1
_geom_bond_atom_site_label_2
_geom_bond_distance
S1 O2 1.426(3)
S1 O1 1.433(3)
S1 N3 1.647(3)
S1 C11 1.759(4)
N1 C8 1.368(5)
N1 C1 1.385(5)
N1 H1N 0.882(10)
N2 C10 1.290(5)
N2 N3 1.422(4)
N3 H3N 0.880(10)
C1 C2 1.388(5)
C1 C6 1.411(5)
C2 C3 1.383(5)
C2 H2 0.9500
C3 C4 1.390(6)
C3 H3 0.9500
C4 C5 1.382(6)
C4 H4 0.9500
C5 C6 1.401(5)
C5 H5 0.9500
C6 C7 1.445(5)
C7 C8 1.386(5)
C7 C10 1.430(5)
C8 C9 1.489(5)
C9 H9A 0.9800
C9 H9B 0.9800
C9 H9C 0.9800
C10 H10 0.9500
C11 C16 1.386(5)
C11 C12 1.389(5)
C12 C13 1.388(5)
C12 H12 0.9500
C13 C14 1.383(5)
C13 H13 0.9500
C14 C15 1.387(6)
C14 H14 0.9500
C15 C16 1.385(5)
C15 H15 0.9500
C16 H16 0.9500

loop_
_geom_hbond_atom_site_label_D
_geom_hbond_atom_site_label_H
_geom_hbond_atom_site_label_A
_geom_hbond_site_symmetry_A
_geom_hbond_distance_DH
_geom_hbond_distance_HA
_geom_hbond_distance_DA
_geom_hbond_angle_DHA
_geom_hbond_publ_flag
N1 H1<i>n</i> O1 4_465 0.880(10) 2.20(3) 2.933(4) 141(3) yes
N3 H3<i>n</i> O2 4_566 0.880(10) 2.40(2) 3.206(4) 152(4) yes

loop_
_geom_torsion_atom_site_label_1
_geom_torsion_atom_site_label_2
_geom_torsion_atom_site_label_3
_geom_torsion_atom_site_label_4
_geom_torsion
C10 N2 N3 S1 -178.1(3)
O2 S1 N3 N2 -63.5(3)
O1 S1 N3 N2 168.4(2)
C11 S1 N3 N2 52.2(3)
C8 N1 C1 C2 -177.9(4)
C8 N1 C1 C6 1.0(4)
N1 C1 C2 C3 178.1(3)
C6 C1 C2 C3 -0.7(5)
C1 C2 C3 C4 0.3(5)
C2 C3 C4 C5 -0.1(6)
C3 C4 C5 C6 0.3(5)
C4 C5 C6 C1 -0.7(5)
C4 C5 C6 C7 -177.1(4)
N1 C1 C6 C5 -178.2(3)
C2 C1 C6 C5 0.9(5)
N1 C1 C6 C7 -0.8(4)
C2 C1 C6 C7 178.3(3)
C5 C6 C7 C8 177.0(4)
C1 C6 C7 C8 0.3(4)
C5 C6 C7 C10 0.0(7)
C1 C6 C7 C10 -176.8(3)
C1 N1 C8 C7 -0.9(4)
C1 N1 C8 C9 179.0(3)
C10 C7 C8 N1 177.6(3)
C6 C7 C8 N1 0.4(4)
C10 C7 C8 C9 -2.3(6)
C6 C7 C8 C9 -179.5(3)
N3 N2 C10 C7 177.7(3)
C8 C7 C10 N2 169.2(3)
C6 C7 C10 N2 -14.2(6)
O2 S1 C11 C16 -163.7(3)
O1 S1 C11 C16 -32.1(4)
N3 S1 C11 C16 81.7(3)
O2 S1 C11 C12 17.2(4)
O1 S1 C11 C12 148.8(3)
N3 S1 C11 C12 -97.3(3)
C16 C11 C12 C13 1.6(6)
S1 C11 C12 C13 -179.3(3)
C11 C12 C13 C14 -1.3(6)
C12 C13 C14 C15 0.3(6)
C13 C14 C15 C16 0.4(6)
C14 C15 C16 C11 -0.1(6)
C12 C11 C16 C15 -0.9(6)
S1 C11 C16 C15 -180.0(3)

loop_
_cod_related_entry_id
_cod_related_entry_database
_cod_related_entry_code
1 ChemSpider 10907775
